data_4083449
loop_
_publ_author_name
'Ito, Hajime'
'Saito, Tomohisa'
'Miyahara, Takahiro'
'Zhong, Chongmin'
'Sawamura, Masaya'

_publ_section_title
;
 Gold(I) Hydride Intermediate in Catalysis: Dehydrogenative Alcohol
 Silylation Catalyzed by Gold(I) Complex
;
_journal_issue 16
_journal_name_full Organometallics
_journal_page_first 4829
_journal_paper_doi 10.1021/om900445w
_journal_volume 28
_journal_year 2009
_chemical_formula_sum 'C48 H41 Au Cl O P2'
_chemical_formula_weight 928.22
_space_group_IT_number 14
_symmetry_cell_setting monoclinic
_symmetry_Int_Tables_number 14
_symmetry_space_group_name_Hall '-P 2ybc'
_symmetry_space_group_name_H-M 'P 1 21/c 1'
_cell_angle_alpha 90.0000(4)
_cell_angle_beta 105.8311(4)
_cell_angle_gamma 90.0000(4)
_cell_formula_units_Z 4
_cell_length_a 12.819(2)
_cell_length_b 18.468(2)
_cell_length_c 17.497(2)
_cell_measurement_reflns_used 11393
_cell_measurement_temperature 153.1
_cell_measurement_theta_max 27.5
_cell_measurement_theta_min 3.2
_cell_volume 3985.1(9)
_computing_cell_refinement CRYSTALCLEAR
_computing_data_collection CRYSTALCLEAR
_computing_data_reduction 'teXsan Ver. 1.11'
_computing_publication_material 'teXsan Ver. 1.11'
_computing_structure_refinement 'teXsan Ver. 1.10'
_computing_structure_solution SIR92
_diffrn_detector_area_resol_mean 14.71
_diffrn_measured_fraction_theta_full 0.9961
_diffrn_measured_fraction_theta_max 0.9961
_diffrn_measurement_device_type 'Rigaku/MSC Mercury CCD'
_diffrn_measurement_method \w
_diffrn_radiation_type 'Mo K\a'
_diffrn_radiation_wavelength 0.7107
_diffrn_reflns_av_R_equivalents 0.023
_diffrn_reflns_limit_h_max 15
_diffrn_reflns_limit_h_min -16
_diffrn_reflns_limit_k_max 23
_diffrn_reflns_limit_k_min -18
_diffrn_reflns_limit_l_max 22
_diffrn_reflns_limit_l_min -19
_diffrn_reflns_number 31400
_diffrn_reflns_theta_full 27.49
_diffrn_reflns_theta_max 27.49
_exptl_absorpt_coefficient_mu 3.888
_exptl_absorpt_correction_T_max 0.678
_exptl_absorpt_correction_type none
_exptl_crystal_colour Colorless
_exptl_crystal_density_diffrn 1.547
_exptl_crystal_density_method 'not measured'
_exptl_crystal_description Prism
_exptl_crystal_size_max 0.200
_exptl_crystal_size_mid 0.200
_exptl_crystal_size_min 0.100
_refine_diff_density_max 2.71
_refine_diff_density_min -0.67
_refine_ls_extinction_method none
_refine_ls_goodness_of_fit_ref 0.800
_refine_ls_hydrogen_treatment noref
_refine_ls_number_parameters 478
_refine_ls_number_reflns 7736
_refine_ls_R_factor_gt 0.0263
_refine_ls_shift/su_max 0.0498
_refine_ls_structure_factor_coef F
_refine_ls_weighting_details 'w = 1/[\s^2^(Fo) + 0.00063|Fo|^2^]'
_refine_ls_weighting_scheme calc
_refine_ls_wR_factor_ref 0.0342
_reflns_number_gt 7288
_reflns_number_total 9099
_reflns_threshold_expression F^2^>2.0\s(F^2^)
_cod_data_source_file 1a.cif
_cod_data_source_block '_041221r'
_cod_original_cell_volume 3985.5(9)
_cod_original_formula_sum 'C48 H41 Au Cl O P2 '
_cod_database_code 4083449

loop_
_symmetry_equiv_pos_as_xyz
x,y,z
-x,1/2+y,1/2-z
-x,-y,-z
x,1/2-y,1/2+z

loop_
_atom_site_label
_atom_site_type_symbol
_atom_site_fract_x
_atom_site_fract_y
_atom_site_fract_z
_atom_site_U_iso_or_equiv
_atom_site_adp_type
_atom_site_occupancy
_atom_site_calc_flag
Au(1) Au 0.75406(1) 0.322482(7) 0.791769(7) 0.01997(4) Uani 1.00 d
Cl(2) Cl 0.58078(7) 0.31033(5) 0.82580(6) 0.0326(2) Uani 1.00 d
P(1) P 0.82833(7) 0.43371(5) 0.77119(5) 0.0188(2) Uani 1.00 d
P(2) P 0.84763(7) 0.21830(5) 0.77074(5) 0.0172(2) Uani 1.00 d
O(1) O 1.0111(2) 0.3316(1) 0.8189(1) 0.0186(6) Uani 1.00 d
C(1) C 0.9604(3) 0.4514(2) 0.8412(2) 0.0204(8) Uani 1.00 d
C(2) C 0.9866(3) 0.5171(2) 0.8813(2) 0.0239(9) Uani 1.00 d
C(3) C 1.0847(3) 0.5255(2) 0.9388(2) 0.0284(9) Uani 1.00 d
C(4) C 1.1582(3) 0.4689(2) 0.9566(2) 0.0250(9) Uani 1.00 d
C(5) C 1.1363(3) 0.4025(2) 0.9180(2) 0.0206(8) Uani 1.00 d
C(6) C 1.2141(3) 0.3379(2) 0.9333(2) 0.0223(8) Uani 1.00 d
C(7) C 1.1461(3) 0.2689(2) 0.9199(2) 0.0200(8) Uani 1.00 d
C(8) C 1.1798(3) 0.2034(2) 0.9588(2) 0.0235(9) Uani 1.00 d
C(9) C 1.1170(3) 0.1417(2) 0.9391(2) 0.0248(9) Uani 1.00 d
C(10) C 1.0186(3) 0.1436(2) 0.8815(2) 0.0209(8) Uani 1.00 d
C(11) C 0.9807(3) 0.2082(2) 0.8418(2) 0.0180(8) Uani 1.00 d
C(12) C 1.0477(3) 0.2692(2) 0.8617(2) 0.0174(8) Uani 1.00 d
C(13) C 1.0375(3) 0.3960(2) 0.8606(2) 0.0194(8) Uani 1.00 d
C(14) C 1.2804(3) 0.3375(2) 0.8711(2) 0.0283(10) Uani 1.00 d
C(15) C 1.2916(3) 0.3419(2) 1.0159(2) 0.034(1) Uani 1.00 d
C(16) C 0.8505(3) 0.4320(2) 0.6729(2) 0.0212(8) Uani 1.00 d
C(17) C 0.9516(3) 0.4393(2) 0.6589(2) 0.031(1) Uani 1.00 d
C(18) C 0.9604(3) 0.4372(2) 0.5816(3) 0.038(1) Uani 1.00 d
C(19) C 0.8702(4) 0.4273(2) 0.5187(2) 0.037(1) Uani 1.00 d
C(20) C 0.7701(3) 0.4199(2) 0.5322(2) 0.039(1) Uani 1.00 d
C(21) C 0.7600(3) 0.4216(2) 0.6094(2) 0.033(1) Uani 1.00 d
C(22) C 0.7547(3) 0.5186(2) 0.7679(2) 0.0209(8) Uani 1.00 d
C(23) C 0.7831(3) 0.5806(2) 0.7324(2) 0.0302(10) Uani 1.00 d
C(24) C 0.7260(3) 0.6441(2) 0.7300(2) 0.034(1) Uani 1.00 d
C(25) C 0.6391(3) 0.6465(2) 0.7625(2) 0.032(1) Uani 1.00 d
C(26) C 0.6100(3) 0.5861(2) 0.7974(2) 0.0293(10) Uani 1.00 d
C(27) C 0.6675(3) 0.5215(2) 0.8007(2) 0.0259(9) Uani 1.00 d
C(28) C 0.8761(3) 0.2188(2) 0.6742(2) 0.0201(8) Uani 1.00 d
C(29) C 0.7881(3) 0.2197(2) 0.6069(2) 0.036(1) Uani 1.00 d
C(30) C 0.8043(4) 0.2219(2) 0.5314(2) 0.043(1) Uani 1.00 d
C(31) C 0.9074(4) 0.2235(2) 0.5231(2) 0.039(1) Uani 1.00 d
C(32) C 0.9955(4) 0.2228(2) 0.5892(3) 0.041(1) Uani 1.00 d
C(33) C 0.9801(3) 0.2200(2) 0.6647(2) 0.032(1) Uani 1.00 d
C(34) C 0.7844(3) 0.1307(2) 0.7737(2) 0.0188(8) Uani 1.00 d
C(35) C 0.7007(3) 0.1257(2) 0.8102(2) 0.0225(9) Uani 1.00 d
C(36) C 0.6535(3) 0.0594(2) 0.8161(2) 0.0286(10) Uani 1.00 d
C(37) C 0.6886(3) -0.0024(2) 0.7859(2) 0.034(1) Uani 1.00 d
C(38) C 0.7708(3) 0.0024(2) 0.7485(2) 0.032(1) Uani 1.00 d
C(39) C 0.8182(3) 0.0684(2) 0.7424(2) 0.0259(9) Uani 1.00 d
C(40) C 0.4711(4) 0.3646(3) 0.6091(3) 0.050(1) Uani 1.00 d
C(41) C 0.5131(3) 0.2994(3) 0.5927(3) 0.044(1) Uani 1.00 d
C(42) C 0.5189(3) 0.2841(2) 0.5170(3) 0.038(1) Uani 1.00 d
C(43) C 0.4835(3) 0.3325(2) 0.4567(3) 0.040(1) Uani 1.00 d
C(44) C 0.4405(4) 0.3983(3) 0.4714(3) 0.052(1) Uani 1.00 d
C(45) C 0.4350(4) 0.4137(3) 0.5483(4) 0.058(2) Uani 1.00 d
C(46) C 0.5595(3) 0.0571(2) 0.4822(3) 0.038(1) Uani 1.00 d
C(47) C 0.5711(3) 0.0370(2) 0.5606(3) 0.038(1) Uani 1.00 d
C(48) C 0.5127(3) -0.0209(2) 0.5776(2) 0.036(1) Uani 1.00 d
H(1) H 0.9359 0.5570 0.8688 0.0297 Uiso 1.00 calc
H(2) H 1.1018 0.5706 0.9667 0.0348 Uiso 1.00 calc
H(3) H 1.2256 0.4750 0.9968 0.0303 Uiso 1.00 calc
H(4) H 1.2473 0.2012 0.9993 0.0287 Uiso 1.00 calc
H(5) H 1.1418 0.0971 0.9664 0.0298 Uiso 1.00 calc
H(6) H 0.9747 0.1006 0.8684 0.0259 Uiso 1.00 calc
H(7) H 1.3255 0.2958 0.8778 0.0349 Uiso 1.00 calc
H(8) H 1.2323 0.3370 0.8185 0.0349 Uiso 1.00 calc
H(9) H 1.3246 0.3798 0.8768 0.0349 Uiso 1.00 calc
H(10) H 1.3401 0.3017 1.0251 0.0427 Uiso 1.00 calc
H(11) H 1.3326 0.3855 1.0226 0.0427 Uiso 1.00 calc
H(12) H 1.2517 0.3407 1.0551 0.0427 Uiso 1.00 calc
H(13) H 1.0150 0.4456 0.7027 0.0376 Uiso 1.00 calc
H(14) H 1.0305 0.4426 0.5717 0.0448 Uiso 1.00 calc
H(15) H 0.8778 0.4259 0.4656 0.0443 Uiso 1.00 calc
H(16) H 0.7069 0.4135 0.4879 0.0480 Uiso 1.00 calc
H(17) H 0.6902 0.4157 0.6187 0.0403 Uiso 1.00 calc
H(18) H 0.8425 0.5780 0.7085 0.0358 Uiso 1.00 calc
H(19) H 0.7472 0.6865 0.7061 0.0414 Uiso 1.00 calc
H(20) H 0.5988 0.6910 0.7607 0.0393 Uiso 1.00 calc
H(21) H 0.5498 0.5879 0.8202 0.0357 Uiso 1.00 calc
H(22) H 0.6473 0.4793 0.8254 0.0316 Uiso 1.00 calc
H(23) H 0.7159 0.2187 0.6126 0.0438 Uiso 1.00 calc
H(24) H 0.7429 0.2210 0.4848 0.0523 Uiso 1.00 calc
H(25) H 0.9184 0.2259 0.4712 0.0483 Uiso 1.00 calc
H(26) H 1.0679 0.2243 0.5828 0.0508 Uiso 1.00 calc
H(27) H 1.0419 0.2187 0.7112 0.0399 Uiso 1.00 calc
H(28) H 0.6746 0.1685 0.8305 0.0272 Uiso 1.00 calc
H(29) H 0.5956 0.0563 0.8410 0.0341 Uiso 1.00 calc
H(30) H 0.6574 -0.0488 0.7928 0.0379 Uiso 1.00 calc
H(31) H 0.7949 -0.0404 0.7266 0.0388 Uiso 1.00 calc
H(32) H 0.8752 0.0712 0.7165 0.0321 Uiso 1.00 calc
H(33) H 0.4693 0.3756 0.6622 0.0610 Uiso 1.00 calc
H(34) H 0.5380 0.2647 0.6353 0.0528 Uiso 1.00 calc
H(35) H 0.5487 0.2385 0.5065 0.0478 Uiso 1.00 calc
H(36) H 0.4889 0.3214 0.4039 0.0500 Uiso 1.00 calc
H(37) H 0.4141 0.4328 0.4295 0.0631 Uiso 1.00 calc
H(38) H 0.4052 0.4592 0.5591 0.0679 Uiso 1.00 calc
H(39) H 0.6201 0.0636 0.6030 0.0478 Uiso 1.00 calc
H(40) H 0.6020 0.0965 0.4699 0.0453 Uiso 1.00 calc
H(41) H 0.5225 -0.0356 0.6323 0.0445 Uiso 1.00 calc

loop_
_atom_site_aniso_label
_atom_site_aniso_U_11
_atom_site_aniso_U_22
_atom_site_aniso_U_33
_atom_site_aniso_U_12
_atom_site_aniso_U_13
_atom_site_aniso_U_23
Au(1) 0.01870(7) 0.02264(7) 0.01944(7) -0.00179(5) 0.00665(5) 0.00056(6)
Cl(2) 0.0248(4) 0.0390(5) 0.0399(5) -0.0026(4) 0.0189(4) -0.0025(4)
P(1) 0.0187(4) 0.0178(4) 0.0215(4) 0.0001(3) 0.0079(3) 0.0026(3)
P(2) 0.0170(4) 0.0180(4) 0.0178(4) -0.0016(3) 0.0066(3) -0.0019(3)
O(1) 0.019(1) 0.015(1) 0.021(1) -0.0010(9) 0.0029(9) -0.0003(9)
C(1) 0.020(2) 0.019(2) 0.024(2) -0.004(1) 0.010(1) 0.000(1)
C(2) 0.027(2) 0.020(2) 0.027(2) 0.000(1) 0.011(1) 0.001(1)
C(3) 0.034(2) 0.022(2) 0.031(2) -0.009(2) 0.012(2) -0.008(2)
C(4) 0.023(2) 0.026(2) 0.025(2) -0.005(1) 0.004(1) -0.003(1)
C(5) 0.019(2) 0.020(2) 0.022(2) -0.003(1) 0.005(1) 0.000(1)
C(6) 0.019(2) 0.022(2) 0.023(2) -0.002(1) 0.000(1) 0.003(1)
C(7) 0.019(2) 0.020(2) 0.022(2) -0.001(1) 0.007(1) 0.002(1)
C(8) 0.019(2) 0.029(2) 0.022(2) 0.002(1) 0.004(1) 0.004(1)
C(9) 0.028(2) 0.023(2) 0.025(2) 0.006(1) 0.011(1) 0.007(1)
C(10) 0.023(2) 0.018(2) 0.024(2) -0.003(1) 0.012(1) -0.001(1)
C(11) 0.018(2) 0.020(2) 0.018(2) 0.000(1) 0.010(1) 0.001(1)
C(12) 0.019(2) 0.017(2) 0.017(2) 0.000(1) 0.006(1) 0.001(1)
C(13) 0.021(2) 0.020(2) 0.018(2) -0.003(1) 0.007(1) 0.001(1)
C(14) 0.022(2) 0.022(2) 0.042(2) -0.004(1) 0.011(2) 0.000(2)
C(15) 0.030(2) 0.033(2) 0.031(2) -0.003(2) -0.006(2) -0.001(2)
C(16) 0.025(2) 0.017(2) 0.024(2) 0.001(1) 0.011(1) 0.002(1)
C(17) 0.026(2) 0.038(2) 0.030(2) -0.002(2) 0.010(2) 0.000(2)
C(18) 0.039(2) 0.044(2) 0.039(2) 0.004(2) 0.025(2) 0.003(2)
C(19) 0.056(3) 0.035(2) 0.027(2) 0.001(2) 0.021(2) -0.002(2)
C(20) 0.043(2) 0.048(3) 0.024(2) -0.007(2) 0.005(2) -0.001(2)
C(21) 0.027(2) 0.042(2) 0.029(2) -0.003(2) 0.009(2) 0.001(2)
C(22) 0.019(2) 0.021(2) 0.022(2) 0.003(1) 0.006(1) 0.002(1)
C(23) 0.033(2) 0.024(2) 0.038(2) 0.003(2) 0.018(2) 0.007(2)
C(24) 0.042(2) 0.025(2) 0.035(2) 0.006(2) 0.011(2) 0.007(2)
C(25) 0.034(2) 0.026(2) 0.031(2) 0.013(2) 0.002(2) -0.002(2)
C(26) 0.022(2) 0.036(2) 0.032(2) 0.005(2) 0.010(2) -0.008(2)
C(27) 0.024(2) 0.030(2) 0.024(2) -0.002(1) 0.008(1) 0.001(2)
C(28) 0.027(2) 0.016(2) 0.019(2) 0.003(1) 0.010(1) 0.001(1)
C(29) 0.032(2) 0.053(3) 0.024(2) 0.013(2) 0.009(2) 0.003(2)
C(30) 0.057(3) 0.053(3) 0.019(2) 0.018(2) 0.011(2) 0.008(2)
C(31) 0.069(3) 0.026(2) 0.031(2) 0.003(2) 0.028(2) 0.006(2)
C(32) 0.047(3) 0.050(3) 0.039(3) -0.011(2) 0.031(2) -0.003(2)
C(33) 0.030(2) 0.040(2) 0.030(2) -0.009(2) 0.014(2) -0.006(2)
C(34) 0.019(2) 0.016(2) 0.021(2) -0.003(1) 0.005(1) 0.002(1)
C(35) 0.023(2) 0.024(2) 0.022(2) 0.000(1) 0.007(1) 0.003(1)
C(36) 0.026(2) 0.030(2) 0.032(2) -0.004(2) 0.011(2) 0.007(2)
C(37) 0.033(2) 0.027(2) 0.039(2) -0.011(2) 0.004(2) 0.007(2)
C(38) 0.032(2) 0.023(2) 0.040(2) -0.005(2) 0.007(2) -0.008(2)
C(39) 0.025(2) 0.024(2) 0.029(2) -0.001(1) 0.008(1) -0.007(1)
C(40) 0.038(2) 0.065(3) 0.047(3) -0.001(2) 0.012(2) -0.020(3)
C(41) 0.032(2) 0.052(3) 0.044(3) -0.003(2) 0.005(2) -0.003(2)
C(42) 0.026(2) 0.040(2) 0.045(3) 0.004(2) 0.005(2) -0.011(2)
C(43) 0.029(2) 0.055(3) 0.037(2) -0.005(2) 0.008(2) -0.010(2)
C(44) 0.044(3) 0.044(3) 0.063(3) -0.005(2) 0.006(2) 0.002(2)
C(45) 0.047(3) 0.042(3) 0.082(4) -0.003(2) 0.013(3) -0.028(3)
C(46) 0.030(2) 0.036(2) 0.052(3) 0.010(2) 0.018(2) 0.009(2)
C(47) 0.031(2) 0.044(2) 0.038(2) 0.010(2) 0.007(2) -0.003(2)
C(48) 0.034(2) 0.044(2) 0.033(2) 0.019(2) 0.013(2) 0.010(2)

loop_
_atom_type_symbol
_atom_type_description
_atom_type_scat_dispersion_real
_atom_type_scat_dispersion_imag
_atom_type_scat_source
C C 0.003 0.002
;International Tables for Crystallography
(1992, Vol. C, Tables 4.2.6.8 and 6.1.1.1)
;
H H 0.000 0.000
;International Tables for Crystallography
(1992, Vol. C, Table 6.1.1.2)
;
Au Au -2.013 8.802
;International Tables for Crystallography
(1992, Vol. C, Tables 4.2.6.8 and 6.1.1.1)
;
Cl Cl 0.148 0.159
;International Tables for Crystallography
(1992, Vol. C, Tables 4.2.6.8 and 6.1.1.1)
;
O O 0.011 0.006
;International Tables for Crystallography
(1992, Vol. C, Tables 4.2.6.8 and 6.1.1.1)
;
P P 0.102 0.094
;International Tables for Crystallography
(1992, Vol. C, Tables 4.2.6.8 and 6.1.1.1)
;

loop_
_geom_angle_atom_site_label_1
_geom_angle_atom_site_label_2
_geom_angle_atom_site_label_3
_geom_angle
_geom_angle_site_symmetry_1
_geom_angle_site_symmetry_3
_geom_angle_publ_flag
Cl(2) Au(1) P(1) 123.42(3) . . yes
Cl(2) Au(1) P(2) 119.75(3) . . yes
P(1) Au(1) P(2) 116.73(3) . . yes
Au(1) P(1) C(1) 113.4(1) . . yes
Au(1) P(1) C(16) 107.8(1) . . yes
Au(1) P(1) C(22) 122.2(1) . . yes
C(1) P(1) C(16) 106.3(2) . . yes
C(1) P(1) C(22) 104.1(2) . . yes
C(16) P(1) C(22) 101.5(2) . . yes
Au(1) P(2) C(11) 113.5(1) . . yes
Au(1) P(2) C(28) 112.4(1) . . yes
Au(1) P(2) C(34) 118.3(1) . . yes
C(11) P(2) C(28) 104.2(1) . . yes
C(11) P(2) C(34) 103.3(1) . . yes
C(28) P(2) C(34) 103.6(2) . . yes
C(12) O(1) C(13) 115.5(2) . . yes
P(1) C(1) C(2) 123.0(3) . . yes
P(1) C(1) C(13) 119.8(2) . . yes
C(2) C(1) C(13) 117.1(3) . . yes
C(1) C(2) C(3) 120.5(3) . . yes
C(2) C(3) C(4) 120.4(3) . . yes
C(3) C(4) C(5) 121.4(3) . . yes
C(4) C(5) C(6) 124.5(3) . . yes
C(4) C(5) C(13) 116.7(3) . . yes
C(6) C(5) C(13) 118.8(3) . . yes
C(5) C(6) C(7) 107.8(3) . . yes
C(5) C(6) C(14) 109.6(3) . . yes
C(5) C(6) C(15) 110.8(3) . . yes
C(7) C(6) C(14) 106.7(3) . . yes
C(7) C(6) C(15) 112.7(3) . . yes
C(14) C(6) C(15) 109.1(3) . . yes
C(6) C(7) C(8) 124.1(3) . . yes
C(6) C(7) C(12) 118.5(3) . . yes
C(8) C(7) C(12) 117.2(3) . . yes
C(7) C(8) C(9) 120.7(3) . . yes
C(8) C(9) C(10) 120.9(3) . . yes
C(9) C(10) C(11) 120.5(3) . . yes
P(2) C(11) C(10) 124.0(2) . . yes
P(2) C(11) C(12) 118.8(2) . . yes
C(10) C(11) C(12) 117.0(3) . . yes
O(1) C(12) C(7) 120.3(3) . . yes
O(1) C(12) C(11) 116.1(3) . . yes
C(7) C(12) C(11) 123.5(3) . . yes
O(1) C(13) C(1) 116.4(3) . . yes
O(1) C(13) C(5) 119.8(3) . . yes
C(1) C(13) C(5) 123.9(3) . . yes
P(1) C(16) C(17) 124.0(3) . . yes
P(1) C(16) C(21) 116.6(3) . . yes
C(17) C(16) C(21) 119.4(3) . . yes
C(16) C(17) C(18) 119.8(4) . . yes
C(17) C(18) C(19) 120.7(4) . . yes
C(18) C(19) C(20) 119.8(4) . . yes
C(19) C(20) C(21) 120.2(4) . . yes
C(16) C(21) C(20) 120.1(3) . . yes
P(1) C(22) C(23) 121.5(3) . . yes
P(1) C(22) C(27) 119.2(3) . . yes
C(23) C(22) C(27) 119.2(3) . . yes
C(22) C(23) C(24) 120.8(3) . . yes
C(23) C(24) C(25) 119.7(4) . . yes
C(24) C(25) C(26) 120.3(3) . . yes
C(25) C(26) C(27) 120.6(3) . . yes
C(22) C(27) C(26) 119.4(3) . . yes
P(2) C(28) C(29) 117.6(3) . . yes
P(2) C(28) C(33) 123.5(3) . . yes
C(29) C(28) C(33) 118.9(3) . . yes
C(28) C(29) C(30) 120.4(4) . . yes
C(29) C(30) C(31) 120.0(4) . . yes
C(30) C(31) C(32) 120.3(4) . . yes
C(31) C(32) C(33) 120.2(4) . . yes
C(28) C(33) C(32) 120.3(4) . . yes
P(2) C(34) C(35) 118.6(2) . . yes
P(2) C(34) C(39) 122.3(3) . . yes
C(35) C(34) C(39) 119.1(3) . . yes
C(34) C(35) C(36) 120.0(3) . . yes
C(35) C(36) C(37) 120.5(3) . . yes
C(36) C(37) C(38) 119.7(3) . . yes
C(37) C(38) C(39) 120.1(3) . . yes
C(34) C(39) C(38) 120.5(3) . . yes
C(41) C(40) C(45) 118.8(4) . . yes
C(40) C(41) C(42) 120.3(5) . . yes
C(41) C(42) C(43) 121.2(4) . . yes
C(42) C(43) C(44) 119.8(4) . . yes
C(43) C(44) C(45) 118.9(5) . . yes
C(40) C(45) C(44) 121.1(4) . . yes
C(47) C(46) C(48) 119.5(4) . 3_656 yes
C(46) C(47) C(48) 120.0(4) . . yes
C(46) C(48) C(47) 120.4(4) 3_656 . yes

loop_
_geom_bond_atom_site_label_1
_geom_bond_atom_site_label_2
_geom_bond_distance
_geom_bond_site_symmetry_2
_geom_bond_publ_flag
Au(1) Cl(2) 2.4620(9) . yes
Au(1) P(1) 2.3330(8) . yes
Au(1) P(2) 2.3488(8) . yes
P(1) C(1) 1.828(3) . yes
P(1) C(16) 1.819(4) . yes
P(1) C(22) 1.823(3) . yes
P(2) C(11) 1.825(3) . yes
P(2) C(28) 1.823(3) . yes
P(2) C(34) 1.816(3) . yes
O(1) C(12) 1.385(4) . yes
O(1) C(13) 1.389(4) . yes
C(1) C(2) 1.396(4) . yes
C(1) C(13) 1.398(5) . yes
C(2) C(3) 1.388(5) . yes
C(3) C(4) 1.384(5) . yes
C(4) C(5) 1.391(5) . yes
C(5) C(6) 1.531(5) . yes
C(5) C(13) 1.390(4) . yes
C(6) C(7) 1.525(4) . yes
C(6) C(14) 1.554(5) . yes
C(6) C(15) 1.516(5) . yes
C(7) C(8) 1.397(5) . yes
C(7) C(12) 1.390(4) . yes
C(8) C(9) 1.382(5) . yes
C(9) C(10) 1.383(5) . yes
C(10) C(11) 1.399(5) . yes
C(11) C(12) 1.402(4) . yes
C(16) C(17) 1.389(5) . yes
C(16) C(21) 1.383(5) . yes
C(17) C(18) 1.387(5) . yes
C(18) C(19) 1.375(6) . yes
C(19) C(20) 1.372(6) . yes
C(20) C(21) 1.393(5) . yes
C(22) C(23) 1.398(5) . yes
C(22) C(27) 1.389(4) . yes
C(23) C(24) 1.376(5) . yes
C(24) C(25) 1.383(6) . yes
C(25) C(26) 1.371(5) . yes
C(26) C(27) 1.396(5) . yes
C(28) C(29) 1.392(5) . yes
C(28) C(33) 1.388(5) . yes
C(29) C(30) 1.393(5) . yes
C(30) C(31) 1.369(6) . yes
C(31) C(32) 1.379(6) . yes
C(32) C(33) 1.389(5) . yes
C(34) C(35) 1.394(5) . yes
C(34) C(39) 1.394(5) . yes
C(35) C(36) 1.380(5) . yes
C(36) C(37) 1.384(6) . yes
C(37) C(38) 1.387(6) . yes
C(38) C(39) 1.380(5) . yes
C(40) C(41) 1.381(7) . yes
C(40) C(45) 1.378(7) . yes
C(41) C(42) 1.376(6) . yes
C(42) C(43) 1.363(6) . yes
C(43) C(44) 1.387(6) . yes
C(44) C(45) 1.396(7) . yes
C(46) C(47) 1.389(6) . yes
C(46) C(48) 1.367(6) 3_656 yes
C(47) C(48) 1.385(6) . yes

loop_
_geom_contact_atom_site_label_1
_geom_contact_atom_site_label_2
_geom_contact_distance
_geom_contact_site_symmetry_2
C(2) C(3) 3.596(5) 3_767
C(3) C(3) 3.569(7) 3_767
C(15) C(26) 3.432(6) 3_767
C(26) C(36) 3.455(5) 2_656
C(29) C(42) 3.582(6) .

loop_
_geom_torsion_atom_site_label_1
_geom_torsion_atom_site_label_2
_geom_torsion_atom_site_label_3
_geom_torsion_atom_site_label_4
_geom_torsion
_geom_torsion_publ_flag
Au(1) P(1) C(1) C(2) -132.9(3) yes
Au(1) P(1) C(1) C(13) 42.5(3) yes
Au(1) P(1) C(16) C(17) -118.9(3) yes
Au(1) P(1) C(16) C(21) 60.2(3) yes
Au(1) P(1) C(22) C(23) -160.1(3) yes
Au(1) P(1) C(22) C(27) 19.1(3) yes
Au(1) P(2) C(11) C(10) 133.2(3) yes
Au(1) P(2) C(11) C(12) -43.2(3) yes
Au(1) P(2) C(28) C(29) -61.9(3) yes
Au(1) P(2) C(28) C(33) 116.4(3) yes
Au(1) P(2) C(34) C(35) -18.4(3) yes
Au(1) P(2) C(34) C(39) 163.0(2) yes
Cl(2) Au(1) P(1) C(1) 118.7(1) yes
Cl(2) Au(1) P(1) C(16) -123.9(1) yes
Cl(2) Au(1) P(1) C(22) -7.2(1) yes
Cl(2) Au(1) P(2) C(11) -117.3(1) yes
Cl(2) Au(1) P(2) C(28) 124.7(1) yes
Cl(2) Au(1) P(2) C(34) 4.1(1) yes
P(1) Au(1) P(2) C(11) 66.3(1) yes
P(1) Au(1) P(2) C(28) -51.7(1) yes
P(1) Au(1) P(2) C(34) -172.4(1) yes
P(1) C(1) C(2) C(3) 174.5(3) yes
P(1) C(1) C(13) O(1) 5.7(4) yes
P(1) C(1) C(13) C(5) -174.4(3) yes
P(1) C(16) C(17) C(18) 179.9(3) yes
P(1) C(16) C(21) C(20) 179.7(3) yes
P(1) C(22) C(23) C(24) 179.5(3) yes
P(1) C(22) C(27) C(26) -179.2(3) yes
P(2) Au(1) P(1) C(1) -65.0(1) yes
P(2) Au(1) P(1) C(16) 52.4(1) yes
P(2) Au(1) P(1) C(22) 169.1(1) yes
P(2) C(11) C(10) C(9) -174.9(3) yes
P(2) C(11) C(12) O(1) -6.5(4) yes
P(2) C(11) C(12) C(7) 174.3(3) yes
P(2) C(28) C(29) C(30) 178.4(3) yes
P(2) C(28) C(33) C(32) -177.7(3) yes
P(2) C(34) C(35) C(36) -177.7(3) yes
P(2) C(34) C(39) C(38) 177.5(3) yes
O(1) C(12) C(7) C(6) -2.1(5) yes
O(1) C(12) C(7) C(8) -177.8(3) yes
O(1) C(12) C(11) C(10) 176.9(3) yes
O(1) C(13) C(1) C(2) -178.6(3) yes
O(1) C(13) C(5) C(4) 179.0(3) yes
O(1) C(13) C(5) C(6) 0.3(5) yes
C(1) P(1) C(16) C(17) 3.0(3) yes
C(1) P(1) C(16) C(21) -178.0(3) yes
C(1) P(1) C(22) C(23) 70.0(3) yes
C(1) P(1) C(22) C(27) -110.7(3) yes
C(1) C(2) C(3) C(4) 0.4(5) yes
C(1) C(13) O(1) C(12) -144.9(3) yes
C(1) C(13) C(5) C(4) -0.8(5) yes
C(1) C(13) C(5) C(6) -179.5(3) yes
C(2) C(1) P(1) C(16) 108.8(3) yes
C(2) C(1) P(1) C(22) 2.1(3) yes
C(2) C(1) C(13) C(5) 1.2(5) yes
C(2) C(3) C(4) C(5) 0.0(6) yes
C(3) C(2) C(1) C(13) -1.0(5) yes
C(3) C(4) C(5) C(6) 178.8(3) yes
C(3) C(4) C(5) C(13) 0.2(5) yes
C(4) C(5) C(6) C(7) 148.4(3) yes
C(4) C(5) C(6) C(14) -95.8(4) yes
C(4) C(5) C(6) C(15) 24.7(5) yes
C(5) C(6) C(7) C(8) -150.8(3) yes
C(5) C(6) C(7) C(12) 33.8(4) yes
C(5) C(13) O(1) C(12) 35.2(4) yes
C(6) C(7) C(8) C(9) -175.1(3) yes
C(6) C(7) C(12) C(11) 177.1(3) yes
C(7) C(6) C(5) C(13) -33.0(4) yes
C(7) C(8) C(9) C(10) -1.1(5) yes
C(7) C(12) O(1) C(13) -34.4(4) yes
C(7) C(12) C(11) C(10) -2.4(5) yes
C(8) C(7) C(6) C(14) 91.5(4) yes
C(8) C(7) C(6) C(15) -28.2(5) yes
C(8) C(7) C(12) C(11) 1.4(5) yes
C(8) C(9) C(10) C(11) 0.1(5) yes
C(9) C(8) C(7) C(12) 0.3(5) yes
C(9) C(10) C(11) C(12) 1.5(5) yes
C(10) C(11) P(2) C(28) -104.2(3) yes
C(10) C(11) P(2) C(34) 3.8(3) yes
C(11) P(2) C(28) C(29) 174.7(3) yes
C(11) P(2) C(28) C(33) -7.0(3) yes
C(11) P(2) C(34) C(35) 108.0(3) yes
C(11) P(2) C(34) C(39) -70.6(3) yes
C(11) C(12) O(1) C(13) 146.3(3) yes
C(12) C(7) C(6) C(14) -83.9(4) yes
C(12) C(7) C(6) C(15) 156.4(3) yes
C(12) C(11) P(2) C(28) 79.4(3) yes
C(12) C(11) P(2) C(34) -172.6(3) yes
C(13) C(1) P(1) C(16) -75.8(3) yes
C(13) C(1) P(1) C(22) 177.5(3) yes
C(13) C(5) C(6) C(14) 82.8(4) yes
C(13) C(5) C(6) C(15) -156.7(3) yes
C(16) P(1) C(22) C(23) -40.3(3) yes
C(16) P(1) C(22) C(27) 138.9(3) yes
C(16) C(17) C(18) C(19) -0.5(6) yes
C(16) C(21) C(20) C(19) 1.1(6) yes
C(17) C(16) P(1) C(22) 111.6(3) yes
C(17) C(16) C(21) C(20) -1.2(6) yes
C(17) C(18) C(19) C(20) 0.4(7) yes
C(18) C(17) C(16) C(21) 0.9(6) yes
C(18) C(19) C(20) C(21) -0.7(7) yes
C(21) C(16) P(1) C(22) -69.3(3) yes
C(22) C(23) C(24) C(25) -0.4(6) yes
C(22) C(27) C(26) C(25) -0.2(6) yes
C(23) C(22) C(27) C(26) 0.1(5) yes
C(23) C(24) C(25) C(26) 0.2(6) yes
C(24) C(23) C(22) C(27) 0.2(6) yes
C(24) C(25) C(26) C(27) 0.1(6) yes
C(28) P(2) C(34) C(35) -143.6(3) yes
C(28) P(2) C(34) C(39) 37.8(3) yes
C(28) C(29) C(30) C(31) -0.4(7) yes
C(28) C(33) C(32) C(31) -0.9(7) yes
C(29) C(28) P(2) C(34) 66.9(3) yes
C(29) C(28) C(33) C(32) 0.6(6) yes
C(29) C(30) C(31) C(32) 0.1(7) yes
C(30) C(29) C(28) C(33) 0.0(6) yes
C(30) C(31) C(32) C(33) 0.5(7) yes
C(33) C(28) P(2) C(34) -114.8(3) yes
C(34) C(35) C(36) C(37) 0.1(6) yes
C(34) C(39) C(38) C(37) 0.2(6) yes
C(35) C(34) C(39) C(38) -1.1(5) yes
C(35) C(36) C(37) C(38) -1.0(6) yes
C(36) C(35) C(34) C(39) 0.9(5) yes
C(36) C(37) C(38) C(39) 0.9(6) yes
C(40) C(41) C(42) C(43) -0.1(7) yes
C(40) C(45) C(44) C(43) -0.2(7) yes
C(41) C(40) C(45) C(44) -0.1(7) yes
C(41) C(42) C(43) C(44) -0.2(6) yes
C(42) C(41) C(40) C(45) 0.3(7) yes
C(42) C(43) C(44) C(45) 0.4(7) yes
C(42) C(43) C(44) C(45) 0.4(7) yes
